data_7061799
loop_
_publ_author_name
'Hu, Haoran'
'Jiang, Bitao'
'Zhang, Bo'
'Wang, Rong'
'Zhang, Chong'
'Sun, Chengguo'
'Hu, Bingcheng'

_publ_section_title
;
 Novel pyrazolyazoindole derivatives as photoswitches: design, synthesis,
 and photoswitching behavior research combined with theoretical methods
;
_journal_issue 38
_journal_name_full 'New Journal of Chemistry'
_journal_page_first 18316
_journal_page_last 18325
_journal_paper_doi 10.1039/D2NJ03526J
_journal_volume 46
_journal_year 2022
_chemical_formula_moiety 'C14 H15 N5'
_chemical_formula_sum 'C14 H15 N5'
_chemical_formula_weight 253.31
_space_group_crystal_system triclinic
_space_group_IT_number 2
_space_group_name_Hall '-P 1'
_space_group_name_H-M_alt 'P -1'
_atom_sites_solution_hydrogens geom
_atom_sites_solution_primary dual
_audit_block_doi 10.5517/ccdc.csd.cc2cbfy3
_audit_creation_date 2022-05-16
_audit_creation_method
;
Olex2 1.5
(compiled 2022.04.07 svn.rca3783a0 for OlexSys, GUI svn.r6498)
;
_audit_update_record
;
2022-07-08 deposited with the CCDC.	2022-09-05 downloaded from the CCDC.
;
_cell_angle_alpha 65.084(2)
_cell_angle_beta 68.436(2)
_cell_angle_gamma 73.691(2)
_cell_formula_units_Z 2
_cell_length_a 8.7299(5)
_cell_length_b 9.2355(5)
_cell_length_c 9.5254(5)
_cell_measurement_reflns_used 8993
_cell_measurement_temperature 193.00
_cell_measurement_theta_max 27.488
_cell_measurement_theta_min 2.537
_cell_volume 640.49(6)
_computing_cell_refinement 'SAINT V8.40B (?, 2016)'
_computing_data_reduction 'SAINT V8.40B (?, 2016)'
_computing_molecular_graphics 'Olex2 1.5 (Dolomanov et al., 2009)'
_computing_publication_material 'Olex2 1.5 (Dolomanov et al., 2009)'
_computing_structure_refinement 'SHELXL 2018/3 (Sheldrick, 2015)'
_computing_structure_solution 'SHELXT 2018/2 (Sheldrick, 2018)'
_diffrn_ambient_temperature 193.00
_diffrn_measured_fraction_theta_full 0.993
_diffrn_measured_fraction_theta_max 0.994
_diffrn_measurement_device_type 'Bruker D8 VENTURE'
_diffrn_measurement_method '\f and \w scans'
_diffrn_radiation_type MoK\a
_diffrn_radiation_wavelength 0.71073
_diffrn_reflns_av_R_equivalents 0.0380
_diffrn_reflns_av_unetI/netI 0.0229
_diffrn_reflns_Laue_measured_fraction_full 0.993
_diffrn_reflns_Laue_measured_fraction_max 0.994
_diffrn_reflns_limit_h_max 11
_diffrn_reflns_limit_h_min -11
_diffrn_reflns_limit_k_max 11
_diffrn_reflns_limit_k_min -11
_diffrn_reflns_limit_l_max 12
_diffrn_reflns_limit_l_min -12
_diffrn_reflns_number 20760
_diffrn_reflns_point_group_measured_fraction_full 0.993
_diffrn_reflns_point_group_measured_fraction_max 0.994
_diffrn_reflns_theta_full 25.242
_diffrn_reflns_theta_max 27.488
_diffrn_reflns_theta_min 2.459
_diffrn_source_current 1.41
_diffrn_source_power 0.0705
_diffrn_source_voltage 50.0
_diffrn_standards_number 0
_exptl_absorpt_coefficient_mu 0.084
_exptl_absorpt_correction_T_max 0.7456
_exptl_absorpt_correction_T_min 0.7167
_exptl_absorpt_correction_type multi-scan
_exptl_absorpt_process_details
;
SADABS-2016/2 (Bruker,2016/2) was used for absorption correction.
wR2(int) was 0.0761 before and 0.0510 after correction.
The Ratio of minimum to maximum transmission is 0.9612.
The \l/2 correction factor is Not present.
;
_exptl_crystal_density_diffrn 1.313
_exptl_crystal_description block
_exptl_crystal_F_000 268
_exptl_crystal_size_max 0.16
_exptl_crystal_size_mid 0.15
_exptl_crystal_size_min 0.13
_refine_diff_density_max 0.263
_refine_diff_density_min -0.211
_refine_diff_density_rms 0.039
_refine_ls_extinction_method none
_refine_ls_goodness_of_fit_ref 1.100
_refine_ls_hydrogen_treatment constr
_refine_ls_matrix_type full
_refine_ls_number_parameters 174
_refine_ls_number_reflns 2926
_refine_ls_number_restraints 0
_refine_ls_restrained_S_all 1.100
_refine_ls_R_factor_all 0.0436
_refine_ls_R_factor_gt 0.0401
_refine_ls_shift/su_max 0.001
_refine_ls_shift/su_mean 0.000
_refine_ls_structure_factor_coef Fsqd
_refine_ls_weighting_details 'w=1/[\s^2^(Fo^2^)+(0.0556P)^2^+0.1364P] where P=(Fo^2^+2Fc^2^)/3'
_refine_ls_weighting_scheme calc
_refine_ls_wR_factor_gt 0.1099
_refine_ls_wR_factor_ref 0.1127
_reflns_Friedel_coverage 0.000
_reflns_number_gt 2629
_reflns_number_total 2926
_reflns_threshold_expression 'I > 2\s(I)'
_cod_data_source_file d2nj03526j2.cif
_cod_data_source_block mo_220515_wq_nlg_yb_3_0m
_cod_depositor_comments 'Adding full bibliography for 7061799--7061801.cif.'
_cod_database_code 7061799
_shelx_shelxl_version_number 2018/3
_shelx_space_group_comment
;
The symmetry employed for this shelxl refinement is uniquely defined
by the following loop, which should always be used as a source of
symmetry information in preference to the above space-group names.
They are only intended as comments.
;
_shelx_estimated_absorpt_t_max 0.989
_shelx_estimated_absorpt_t_min 0.987
_olex2_refinement_description
;
1. Fixed Uiso
 At 1.2 times of:
  All C(H) groups, All C(H,H) groups
 At 1.5 times of:
  All C(H,H,H) groups
2.a Secondary CH2 refined with riding coordinates:
 C7(H7A,H7B)
2.b Aromatic/amide H refined with riding coordinates:
 C2(H2), C4(H4), C6(H6), C11(H11), C12(H12), C13(H13), C14(H14)
2.c Idealised Me refined as rotating group:
 C1(H1A,H1B,H1C), C8(H8A,H8B,H8C)
;
_olex2_submission_special_instructions 'No special instructions were received'

loop_
_space_group_symop_operation_xyz
'x, y, z'
'-x, -y, -z'

loop_
_atom_site_label
_atom_site_type_symbol
_atom_site_fract_x
_atom_site_fract_y
_atom_site_fract_z
_atom_site_U_iso_or_equiv
_atom_site_adp_type
_atom_site_occupancy
_atom_site_site_symmetry_order
_atom_site_calc_flag
_atom_site_refinement_flags_posn
_atom_site_refinement_flags_adp
_atom_site_refinement_flags_occupancy
_atom_site_disorder_assembly
_atom_site_disorder_group
N1 N 0.84380(12) 1.19141(11) 0.07154(12) 0.0299(2) Uani 1 1 d . . . . .
N2 N 0.73830(13) 1.22535(12) -0.01638(13) 0.0374(3) Uani 1 1 d . . . . .
N3 N 0.74135(11) 0.79857(10) 0.22660(11) 0.0280(2) Uani 1 1 d . . . . .
N4 N 0.64007(11) 0.75551(10) 0.18861(11) 0.0273(2) Uani 1 1 d . . . . .
N5 N 0.52045(11) 0.37050(11) 0.32902(11) 0.0278(2) Uani 1 1 d . . . . .
C1 C 0.92796(16) 1.31809(15) 0.04914(16) 0.0369(3) Uani 1 1 d . . . . .
H1A H 1.001819 1.353303 -0.061405 0.055 Uiso 1 1 calc R U . . .
H1B H 0.993731 1.276620 0.125916 0.055 Uiso 1 1 calc R U . . .
H1C H 0.845089 1.409792 0.067792 0.055 Uiso 1 1 calc R U . . .
C2 C 0.85790(14) 1.03621(13) 0.16881(14) 0.0307(2) Uani 1 1 d . . . . .
H2 H 0.925165 0.986075 0.240603 0.037 Uiso 1 1 calc R U . . .
C3 C 0.75648(13) 0.96260(12) 0.14535(13) 0.0268(2) Uani 1 1 d . . . . .
C4 C 0.68525(15) 1.08677(13) 0.02806(15) 0.0347(3) Uani 1 1 d . . . . .
H4 H 0.609055 1.073213 -0.013916 0.042 Uiso 1 1 calc R U . . .
C5 C 0.62530(13) 0.59321(12) 0.26475(12) 0.0264(2) Uani 1 1 d . . . . .
C6 C 0.51228(13) 0.53155(12) 0.24304(12) 0.0280(2) Uani 1 1 d . . . . .
H6 H 0.439572 0.592680 0.177658 0.034 Uiso 1 1 calc R U . . .
C7 C 0.41883(15) 0.25966(14) 0.34465(14) 0.0331(3) Uani 1 1 d . . . . .
H7A H 0.347414 0.221580 0.457519 0.040 Uiso 1 1 calc R U . . .
H7B H 0.493249 0.164326 0.321920 0.040 Uiso 1 1 calc R U . . .
C8 C 0.30992(17) 0.33483(17) 0.23283(17) 0.0430(3) Uani 1 1 d . . . . .
H8A H 0.379576 0.373571 0.120778 0.064 Uiso 1 1 calc R U . . .
H8B H 0.231512 0.425711 0.258562 0.064 Uiso 1 1 calc R U . . .
H8C H 0.247837 0.254089 0.246447 0.064 Uiso 1 1 calc R U . . .
C9 C 0.63972(13) 0.32416(13) 0.40964(12) 0.0270(2) Uani 1 1 d . . . . .
C10 C 0.70961(13) 0.46075(12) 0.37290(12) 0.0261(2) Uani 1 1 d . . . . .
C11 C 0.83502(15) 0.44146(14) 0.44045(14) 0.0329(3) Uani 1 1 d . . . . .
H11 H 0.884866 0.531183 0.417282 0.039 Uiso 1 1 calc R U . . .
C12 C 0.88541(16) 0.28935(15) 0.54174(17) 0.0417(3) Uani 1 1 d . . . . .
H12 H 0.970087 0.275354 0.588584 0.050 Uiso 1 1 calc R U . . .
C13 C 0.81353(17) 0.15584(14) 0.57621(17) 0.0416(3) Uani 1 1 d . . . . .
H13 H 0.850434 0.052939 0.646071 0.050 Uiso 1 1 calc R U . . .
C14 C 0.69043(15) 0.17083(13) 0.51083(14) 0.0335(3) Uani 1 1 d . . . . .
H14 H 0.642038 0.080244 0.533801 0.040 Uiso 1 1 calc R U . . .

loop_
_atom_site_aniso_label
_atom_site_aniso_U_11
_atom_site_aniso_U_22
_atom_site_aniso_U_33
_atom_site_aniso_U_23
_atom_site_aniso_U_13
_atom_site_aniso_U_12
N1 0.0320(5) 0.0241(4) 0.0353(5) -0.0087(4) -0.0131(4) -0.0053(3)
N2 0.0469(6) 0.0253(5) 0.0443(6) -0.0041(4) -0.0258(5) -0.0074(4)
N3 0.0312(5) 0.0222(4) 0.0295(5) -0.0073(4) -0.0097(4) -0.0039(3)
N4 0.0298(5) 0.0222(4) 0.0277(4) -0.0073(3) -0.0077(3) -0.0042(3)
N5 0.0315(5) 0.0235(4) 0.0288(4) -0.0069(4) -0.0102(4) -0.0061(3)
C1 0.0384(6) 0.0310(6) 0.0454(7) -0.0145(5) -0.0103(5) -0.0119(5)
C2 0.0329(5) 0.0253(5) 0.0347(6) -0.0077(4) -0.0149(4) -0.0032(4)
C3 0.0293(5) 0.0219(5) 0.0281(5) -0.0078(4) -0.0092(4) -0.0028(4)
C4 0.0432(6) 0.0248(5) 0.0401(6) -0.0048(5) -0.0227(5) -0.0072(5)
C5 0.0292(5) 0.0224(5) 0.0258(5) -0.0074(4) -0.0077(4) -0.0031(4)
C6 0.0311(5) 0.0239(5) 0.0275(5) -0.0066(4) -0.0097(4) -0.0042(4)
C7 0.0366(6) 0.0293(6) 0.0355(6) -0.0088(5) -0.0109(5) -0.0117(4)
C8 0.0441(7) 0.0440(7) 0.0472(7) -0.0111(6) -0.0202(6) -0.0143(5)
C9 0.0291(5) 0.0242(5) 0.0263(5) -0.0082(4) -0.0071(4) -0.0044(4)
C10 0.0287(5) 0.0218(5) 0.0259(5) -0.0080(4) -0.0065(4) -0.0037(4)
C11 0.0352(6) 0.0270(5) 0.0381(6) -0.0082(5) -0.0150(5) -0.0064(4)
C12 0.0437(7) 0.0331(6) 0.0528(8) -0.0069(6) -0.0295(6) -0.0048(5)
C13 0.0483(7) 0.0246(6) 0.0499(7) -0.0019(5) -0.0270(6) -0.0031(5)
C14 0.0389(6) 0.0224(5) 0.0377(6) -0.0056(4) -0.0144(5) -0.0059(4)

loop_
_atom_type_symbol
_atom_type_description
_atom_type_scat_dispersion_real
_atom_type_scat_dispersion_imag
_atom_type_scat_source
C C 0.0033 0.0016 'International Tables Vol C Tables 4.2.6.8 and 6.1.1.4'
H H 0.0000 0.0000 'International Tables Vol C Tables 4.2.6.8 and 6.1.1.4'
N N 0.0061 0.0033 'International Tables Vol C Tables 4.2.6.8 and 6.1.1.4'

loop_
_geom_angle_atom_site_label_1
_geom_angle_atom_site_label_2
_geom_angle_atom_site_label_3
_geom_angle
_geom_angle_site_symmetry_1
_geom_angle_site_symmetry_3
_geom_angle_publ_flag
N2 N1 C1 119.35(10) . . ?
C2 N1 N2 112.05(9) . . ?
C2 N1 C1 128.57(10) . . ?
C4 N2 N1 105.08(9) . . ?
N4 N3 C3 113.00(9) . . ?
N3 N4 C5 114.20(9) . . ?
C6 N5 C7 127.92(9) . . ?
C6 N5 C9 108.63(9) . . ?
C9 N5 C7 123.40(9) . . ?
N1 C1 H1A 109.5 . . ?
N1 C1 H1B 109.5 . . ?
N1 C1 H1C 109.5 . . ?
H1A C1 H1B 109.5 . . ?
H1A C1 H1C 109.5 . . ?
H1B C1 H1C 109.5 . . ?
N1 C2 H2 126.4 . . ?
N1 C2 C3 107.27(9) . . ?
C3 C2 H2 126.4 . . ?
N3 C3 C4 132.58(10) . . ?
C2 C3 N3 123.08(10) . . ?
C2 C3 C4 104.33(9) . . ?
N2 C4 C3 111.27(10) . . ?
N2 C4 H4 124.4 . . ?
C3 C4 H4 124.4 . . ?
N4 C5 C10 132.22(10) . . ?
C6 C5 N4 120.54(9) . . ?
C6 C5 C10 107.25(9) . . ?
N5 C6 C5 109.91(9) . . ?
N5 C6 H6 125.0 . . ?
C5 C6 H6 125.0 . . ?
N5 C7 H7A 108.9 . . ?
N5 C7 H7B 108.9 . . ?
N5 C7 C8 113.31(10) . . ?
H7A C7 H7B 107.7 . . ?
C8 C7 H7A 108.9 . . ?
C8 C7 H7B 108.9 . . ?
C7 C8 H8A 109.5 . . ?
C7 C8 H8B 109.5 . . ?
C7 C8 H8C 109.5 . . ?
H8A C8 H8B 109.5 . . ?
H8A C8 H8C 109.5 . . ?
H8B C8 H8C 109.5 . . ?
N5 C9 C10 108.87(9) . . ?
N5 C9 C14 128.52(10) . . ?
C14 C9 C10 122.61(10) . . ?
C9 C10 C5 105.34(9) . . ?
C11 C10 C5 135.97(10) . . ?
C11 C10 C9 118.69(10) . . ?
C10 C11 H11 120.5 . . ?
C12 C11 C10 118.94(10) . . ?
C12 C11 H11 120.5 . . ?
C11 C12 H12 119.4 . . ?
C11 C12 C13 121.10(11) . . ?
C13 C12 H12 119.4 . . ?
C12 C13 H13 119.3 . . ?
C14 C13 C12 121.32(11) . . ?
C14 C13 H13 119.3 . . ?
C9 C14 H14 121.3 . . ?
C13 C14 C9 117.34(10) . . ?
C13 C14 H14 121.3 . . ?

loop_
_geom_bond_atom_site_label_1
_geom_bond_atom_site_label_2
_geom_bond_distance
_geom_bond_site_symmetry_2
_geom_bond_publ_flag
N1 N2 1.3534(13) . ?
N1 C1 1.4531(14) . ?
N1 C2 1.3393(14) . ?
N2 C4 1.3282(15) . ?
N3 N4 1.2746(13) . ?
N3 C3 1.4003(13) . ?
N4 C5 1.3832(13) . ?
N5 C6 1.3584(13) . ?
N5 C7 1.4634(14) . ?
N5 C9 1.3848(14) . ?
C1 H1A 0.9800 . ?
C1 H1B 0.9800 . ?
C1 H1C 0.9800 . ?
C2 H2 0.9500 . ?
C2 C3 1.3812(15) . ?
C3 C4 1.4073(15) . ?
C4 H4 0.9500 . ?
C5 C6 1.3803(15) . ?
C5 C10 1.4454(14) . ?
C6 H6 0.9500 . ?
C7 H7A 0.9900 . ?
C7 H7B 0.9900 . ?
C7 C8 1.5070(17) . ?
C8 H8A 0.9800 . ?
C8 H8B 0.9800 . ?
C8 H8C 0.9800 . ?
C9 C10 1.4105(15) . ?
C9 C14 1.3935(15) . ?
C10 C11 1.3986(15) . ?
C11 H11 0.9500 . ?
C11 C12 1.3859(16) . ?
C12 H12 0.9500 . ?
C12 C13 1.4014(18) . ?
C13 H13 0.9500 . ?
C13 C14 1.3776(17) . ?
C14 H14 0.9500 . ?

loop_
_geom_torsion_atom_site_label_1
_geom_torsion_atom_site_label_2
_geom_torsion_atom_site_label_3
_geom_torsion_atom_site_label_4
_geom_torsion
_geom_torsion_site_symmetry_1
_geom_torsion_site_symmetry_2
_geom_torsion_site_symmetry_3
_geom_torsion_site_symmetry_4
_geom_torsion_publ_flag
N1 N2 C4 C3 0.07(14) . . . . ?
N1 C2 C3 N3 179.34(9) . . . . ?
N1 C2 C3 C4 0.22(13) . . . . ?
N2 N1 C2 C3 -0.20(13) . . . . ?
N3 N4 C5 C6 175.89(9) . . . . ?
N3 N4 C5 C10 -3.90(17) . . . . ?
N3 C3 C4 N2 -179.18(11) . . . . ?
N4 N3 C3 C2 179.31(10) . . . . ?
N4 N3 C3 C4 -1.85(17) . . . . ?
N4 C5 C6 N5 179.90(9) . . . . ?
N4 C5 C10 C9 179.97(11) . . . . ?
N4 C5 C10 C11 -0.9(2) . . . . ?
N5 C9 C10 C5 -0.01(11) . . . . ?
N5 C9 C10 C11 -179.33(9) . . . . ?
N5 C9 C14 C13 179.57(11) . . . . ?
C1 N1 N2 C4 178.64(10) . . . . ?
C1 N1 C2 C3 -178.59(11) . . . . ?
C2 N1 N2 C4 0.08(14) . . . . ?
C2 C3 C4 N2 -0.19(14) . . . . ?
C3 N3 N4 C5 178.76(8) . . . . ?
C5 C10 C11 C12 -179.46(12) . . . . ?
C6 N5 C7 C8 8.50(17) . . . . ?
C6 N5 C9 C10 -0.15(12) . . . . ?
C6 N5 C9 C14 -179.58(11) . . . . ?
C6 C5 C10 C9 0.17(11) . . . . ?
C6 C5 C10 C11 179.31(12) . . . . ?
C7 N5 C6 C5 177.68(10) . . . . ?
C7 N5 C9 C10 -177.71(9) . . . . ?
C7 N5 C9 C14 2.87(18) . . . . ?
C9 N5 C6 C5 0.26(12) . . . . ?
C9 N5 C7 C8 -174.43(10) . . . . ?
C9 C10 C11 C12 -0.41(17) . . . . ?
C10 C5 C6 N5 -0.27(12) . . . . ?
C10 C9 C14 C13 0.21(17) . . . . ?
C10 C11 C12 C13 0.3(2) . . . . ?
C11 C12 C13 C14 0.0(2) . . . . ?
C12 C13 C14 C9 -0.3(2) . . . . ?
C14 C9 C10 C5 179.45(10) . . . . ?
C14 C9 C10 C11 0.14(16) . . . . ?
